data_2017143
loop_
_publ_author_name
'G\"orbitz, Carl Henrik'
'Rissanen, Kari'
'Valkonen, Arto'
'Husab\/o, \%Asmund'

_publ_section_title
;
 Molecular aggregation in selected crystalline 1:1 complexes of
 hydrophobic <small>D</small>- and <small>L</small>-amino acids. IV.
 The <small>L</small>-phenylalanine series
;
_journal_coeditor_code SK3316
_journal_issue 6
_journal_name_full 'Acta Crystallographica Section C'
_journal_page_first o267
_journal_page_last o272
_journal_paper_doi 10.1107/S0108270109014309
_journal_volume 65
_journal_year 2009
_chemical_formula_iupac 'C9 H11 N O2, C5 H11 N O2'
_chemical_formula_moiety 'C9 H11 N O2, C5 H11 N O2'
_chemical_formula_sum 'C14 H22 N2 O4'
_chemical_formula_weight 282.34
_chemical_name_systematic
;
L-Phenylalanine--D-norvaline (1/1)
;
_space_group_IT_number 19
_symmetry_cell_setting orthorhombic
_symmetry_space_group_name_Hall 'P 2ac 2ab'
_symmetry_space_group_name_H-M 'P 21 21 21'
_atom_sites_solution_hydrogens geom
_atom_sites_solution_primary direct
_atom_sites_solution_secondary difmap
_audit_creation_method SHELXL-97
_cell_angle_alpha 90.00
_cell_angle_beta 90.00
_cell_angle_gamma 90.00
_cell_formula_units_Z 4
_cell_length_a 4.7624(8)
_cell_length_b 9.9569(17)
_cell_length_c 30.935(6)
_cell_measurement_reflns_used 10916
_cell_measurement_temperature 296(2)
_cell_measurement_theta_max 25.03
_cell_measurement_theta_min 2.15
_cell_volume 1466.9(5)
_computing_cell_refinement 'SAINT-Plus (Bruker, 2007)'
_computing_data_collection 'APEX2 (Bruker, 2007)'
_computing_data_reduction 'SAINT-Plus (Bruker, 2007)'
_computing_molecular_graphics 'SHELXTL (Sheldrick, 2008a)'
_computing_publication_material 'SHELXTL (Sheldrick, 2008a)'
_computing_structure_refinement 'SHELXTL (Sheldrick, 2008a)'
_computing_structure_solution 'SHELXTL (Sheldrick, 2008a)'
_diffrn_ambient_temperature 296(2)
_diffrn_detector_area_resol_mean 8.3
_diffrn_measured_fraction_theta_full 0.999
_diffrn_measured_fraction_theta_max 0.999
_diffrn_measurement_device_type 'Bruker APEXII CCD diffractometer'
_diffrn_measurement_method 'Sets of exposures each taken over 0.5\% \w rotation'
_diffrn_radiation_monochromator graphite
_diffrn_radiation_source 'fine-focus sealed tube'
_diffrn_radiation_type MoK\a
_diffrn_radiation_wavelength 0.71073
_diffrn_reflns_av_R_equivalents 0.0366
_diffrn_reflns_av_sigmaI/netI 0.0195
_diffrn_reflns_limit_h_max 5
_diffrn_reflns_limit_h_min -5
_diffrn_reflns_limit_k_max 11
_diffrn_reflns_limit_k_min -11
_diffrn_reflns_limit_l_max 36
_diffrn_reflns_limit_l_min -36
_diffrn_reflns_number 14224
_diffrn_reflns_theta_full 25.03
_diffrn_reflns_theta_max 25.03
_diffrn_reflns_theta_min 2.15
_diffrn_standards_decay_% 0
_diffrn_standards_number 0
_exptl_absorpt_coefficient_mu 0.094
_exptl_absorpt_correction_T_max 0.9953
_exptl_absorpt_correction_T_min 0.8615
_exptl_absorpt_correction_type multi-scan
_exptl_absorpt_process_details '(SADABS; Sheldrick, 2008b)'
_exptl_crystal_colour colourless
_exptl_crystal_density_diffrn 1.278
_exptl_crystal_density_method 'not measured'
_exptl_crystal_description 'flat needle'
_exptl_crystal_F_000 608
_exptl_crystal_size_max 0.48
_exptl_crystal_size_mid 0.14
_exptl_crystal_size_min 0.05
_refine_diff_density_max 0.197
_refine_diff_density_min -0.145
_refine_ls_extinction_method none
_refine_ls_goodness_of_fit_ref 1.071
_refine_ls_hydrogen_treatment mixed
_refine_ls_matrix_type full
_refine_ls_number_parameters 200
_refine_ls_number_reflns 1564
_refine_ls_number_restraints 6
_refine_ls_restrained_S_all 1.069
_refine_ls_R_factor_all 0.0472
_refine_ls_R_factor_gt 0.0401
_refine_ls_shift/su_max 0.000
_refine_ls_shift/su_mean 0.000
_refine_ls_structure_factor_coef Fsqd
_refine_ls_weighting_details 'calc w=1/[\s^2^(Fo^2^)+(0.0318P)^2^+0.7814P] where P=(Fo^2^+2Fc^2^)/3'
_refine_ls_weighting_scheme calc
_refine_ls_wR_factor_gt 0.0901
_refine_ls_wR_factor_ref 0.0925
_reflns_number_gt 1395
_reflns_number_total 1564
_reflns_threshold_expression >2sigma(I)
_cod_data_source_file sk3316.cif
_cod_data_source_block II
_cod_database_code 2017143
_cod_database_fobs_code 2017143

loop_
_symmetry_equiv_pos_as_xyz
'x, y, z'
'-x+1/2, -y, z+1/2'
'-x, y+1/2, -z+1/2'
'x+1/2, -y+1/2, -z'

loop_
_atom_site_type_symbol
_atom_site_label
_atom_site_fract_x
_atom_site_fract_y
_atom_site_fract_z
_atom_site_U_iso_or_equiv
_atom_site_adp_type
_atom_site_calc_flag
_atom_site_refinement_flags
_atom_site_occupancy
_atom_site_disorder_assembly
_atom_site_disorder_group
O O1A -0.0266(4) 0.19410(19) 0.03104(6) 0.0361(5) Uani d . 1 . .
O O2A 0.2466(5) 0.03710(18) 0.05989(7) 0.0422(6) Uani d . 1 . .
N N1A 0.3413(6) 0.3907(2) 0.05212(8) 0.0297(5) Uani d D 1 . .
H H1A 0.481(6) 0.446(3) 0.0620(10) 0.045 Uiso d D 1 . .
H H2A 0.374(7) 0.367(3) 0.0234(7) 0.045 Uiso d D 1 . .
H H3A 0.177(6) 0.435(3) 0.0547(10) 0.045 Uiso d D 1 . .
C C1A 0.3439(6) 0.2630(2) 0.07710(8) 0.0277(6) Uani d . 1 . .
H H11A 0.5379 0.2322 0.0806 0.033 Uiso calc R 1 . .
C C2A 0.2084(7) 0.2805(3) 0.12154(8) 0.0389(7) Uani d . 1 . .
H H21A 0.0217 0.3171 0.1173 0.047 Uiso calc R 1 . .
H H22A 0.1864 0.1922 0.1343 0.047 Uiso calc R 1 . .
C C3A 0.3587(7) 0.3680(3) 0.15365(8) 0.0362(7) Uani d . 1 . .
C C4A 0.2970(9) 0.5025(3) 0.15766(10) 0.0534(9) Uani d . 1 . .
H H41A 0.1653 0.5412 0.1393 0.064 Uiso calc R 1 . .
C C5A 0.4275(11) 0.5808(4) 0.18850(12) 0.0695(13) Uani d . 1 . .
H H51A 0.3819 0.6713 0.1909 0.083 Uiso calc R 1 . .
C C6A 0.6217(11) 0.5265(5) 0.21529(12) 0.0741(13) Uani d . 1 . .
H H61A 0.7085 0.5793 0.2362 0.089 Uiso calc R 1 . .
C C7A 0.6892(11) 0.3940(5) 0.21153(12) 0.0801(14) Uani d . 1 . .
H H71A 0.8238 0.3566 0.2297 0.096 Uiso calc R 1 . .
C C8A 0.5582(9) 0.3157(4) 0.18092(11) 0.0589(10) Uani d . 1 . .
H H81A 0.6059 0.2254 0.1787 0.071 Uiso calc R 1 . .
C C9A 0.1753(6) 0.1564(3) 0.05297(8) 0.0273(6) Uani d . 1 . .
O O1B 1.1154(4) 0.69071(19) 0.03545(6) 0.0368(5) Uani d . 1 . .
O O2B 0.8361(5) 0.54126(18) 0.06687(7) 0.0408(5) Uani d . 1 . .
N N1B 0.7435(6) 0.8904(2) 0.04696(8) 0.0302(5) Uani d D 1 . .
H H1B 0.613(6) 0.954(3) 0.0539(10) 0.045 Uiso d D 1 . .
H H2B 0.917(6) 0.928(3) 0.0489(10) 0.045 Uiso d D 1 . .
H H3B 0.719(7) 0.858(3) 0.0184(8) 0.045 Uiso d D 1 . .
C C1B 0.7330(6) 0.7718(2) 0.07604(8) 0.0288(6) Uani d . 1 . .
H H11B 0.5379 0.7423 0.0795 0.035 Uiso calc R 1 . .
C C2B 0.8568(7) 0.8073(3) 0.12044(8) 0.0367(7) Uani d . 1 . .
H H21B 0.8467 0.7281 0.1386 0.044 Uiso calc R 1 . .
H H22B 1.0540 0.8286 0.1166 0.044 Uiso calc R 1 . .
C C3B 0.7200(9) 0.9225(3) 0.14436(9) 0.0498(9) Uani d . 1 . .
H H31B 0.5210 0.9045 0.1477 0.060 Uiso calc R 1 . .
H H32B 0.7405 1.0044 0.1277 0.060 Uiso calc R 1 . .
C C4B 0.8527(11) 0.9412(4) 0.18845(10) 0.0644(12) Uani d . 1 . .
H H41B 0.7472 1.0063 0.2046 0.097 Uiso calc R 1 . .
H H42B 1.0424 0.9721 0.1850 0.097 Uiso calc R 1 . .
H H43B 0.8526 0.8572 0.2036 0.097 Uiso calc R 1 . .
C C5B 0.9062(6) 0.6585(3) 0.05702(8) 0.0269(6) Uani d . 1 . .

loop_
_atom_site_aniso_label
_atom_site_aniso_U_11
_atom_site_aniso_U_22
_atom_site_aniso_U_33
_atom_site_aniso_U_12
_atom_site_aniso_U_13
_atom_site_aniso_U_23
O1A 0.0328(12) 0.0312(11) 0.0442(11) -0.0006(10) -0.0099(10) -0.0034(9)
O2A 0.0337(12) 0.0227(10) 0.0701(14) 0.0012(9) -0.0045(12) -0.0033(10)
N1A 0.0289(13) 0.0251(12) 0.0350(13) -0.0011(11) 0.0018(12) -0.0032(10)
C1A 0.0246(14) 0.0232(13) 0.0353(14) 0.0021(12) -0.0015(13) -0.0012(11)
C2A 0.0419(19) 0.0379(16) 0.0369(15) -0.0063(16) 0.0028(15) 0.0011(13)
C3A 0.0391(18) 0.0395(16) 0.0299(14) -0.0018(16) 0.0037(14) -0.0010(12)
C4A 0.070(3) 0.0435(18) 0.0470(18) 0.003(2) -0.007(2) -0.0039(15)
C5A 0.096(4) 0.053(2) 0.060(2) -0.014(3) 0.009(3) -0.0164(19)
C6A 0.078(3) 0.095(3) 0.049(2) -0.030(3) 0.000(2) -0.025(2)
C7A 0.074(3) 0.121(4) 0.045(2) 0.009(3) -0.023(2) -0.010(2)
C8A 0.066(3) 0.065(2) 0.0457(19) 0.017(2) -0.0104(19) -0.0037(18)
C9A 0.0206(14) 0.0276(15) 0.0337(14) 0.0008(12) 0.0040(13) -0.0020(11)
O1B 0.0332(12) 0.0358(11) 0.0413(11) 0.0032(10) 0.0065(10) -0.0043(9)
O2B 0.0340(12) 0.0215(10) 0.0669(14) -0.0005(9) -0.0007(11) -0.0031(9)
N1B 0.0290(13) 0.0263(13) 0.0353(12) 0.0036(11) -0.0039(12) -0.0038(10)
C1B 0.0240(14) 0.0244(13) 0.0379(14) -0.0001(12) 0.0022(13) -0.0014(11)
C2B 0.0385(17) 0.0359(15) 0.0357(15) 0.0058(16) 0.0015(14) 0.0026(13)
C3B 0.054(2) 0.0521(19) 0.0431(17) 0.0094(19) -0.0017(18) -0.0112(15)
C4B 0.086(3) 0.065(2) 0.0424(18) 0.009(3) -0.006(2) -0.0136(17)
C5B 0.0223(15) 0.0278(15) 0.0307(14) -0.0007(12) -0.0075(13) -0.0046(11)

loop_
_atom_type_symbol
_atom_type_description
_atom_type_scat_dispersion_real
_atom_type_scat_dispersion_imag
_atom_type_scat_source
C C 0.0033 0.0016 'International Tables Vol C Tables 4.2.6.8 and 6.1.1.4'
H H 0.0000 0.0000 'International Tables Vol C Tables 4.2.6.8 and 6.1.1.4'
N N 0.0061 0.0033 'International Tables Vol C Tables 4.2.6.8 and 6.1.1.4'
O O 0.0106 0.0060 'International Tables Vol C Tables 4.2.6.8 and 6.1.1.4'

loop_
_geom_angle_atom_site_label_1
_geom_angle_atom_site_label_2
_geom_angle_atom_site_label_3
_geom_angle_site_symmetry_1
_geom_angle_site_symmetry_3
_geom_angle
_geom_angle_publ_flag
C1A N1A H1A . . 110(2) ?
C1A N1A H2A . . 105.9(18) ?
H1A N1A H2A . . 111(3) ?
C1A N1A H3A . . 112(2) ?
H1A N1A H3A . . 108(3) ?
H2A N1A H3A . . 111(3) ?
N1A C1A C9A . . 109.6(2) ?
N1A C1A C2A . . 111.5(2) ?
C9A C1A C2A . . 107.3(2) ?
N1A C1A H11A . . 109.5 ?
C9A C1A H11A . . 109.5 ?
C2A C1A H11A . . 109.5 ?
C3A C2A C1A . . 117.4(3) ?
C3A C2A H21A . . 108.0 ?
C1A C2A H21A . . 108.0 ?
C3A C2A H22A . . 108.0 ?
C1A C2A H22A . . 108.0 ?
H21A C2A H22A . . 107.2 ?
C8A C3A C4A . . 117.5(3) ?
C8A C3A C2A . . 121.0(3) ?
C4A C3A C2A . . 121.5(3) ?
C3A C4A C5A . . 121.0(4) ?
C3A C4A H41A . . 119.5 ?
C5A C4A H41A . . 119.5 ?
C6A C5A C4A . . 120.3(4) ?
C6A C5A H51A . . 119.8 ?
C4A C5A H51A . . 119.8 ?
C5A C6A C7A . . 119.7(4) ?
C5A C6A H61A . . 120.1 ?
C7A C6A H61A . . 120.1 ?
C6A C7A C8A . . 120.0(4) ?
C6A C7A H71A . . 120.0 ?
C8A C7A H71A . . 120.0 ?
C3A C8A C7A . . 121.4(4) ?
C3A C8A H81A . . 119.3 ?
C7A C8A H81A . . 119.3 ?
O1A C9A O2A . . 126.3(3) ?
O1A C9A C1A . . 117.8(2) ?
O2A C9A C1A . . 115.7(2) ?
C1B N1B H1B . . 113(2) ?
C1B N1B H2B . . 108(2) ?
H1B N1B H2B . . 109(3) ?
C1B N1B H3B . . 107.0(17) ?
H1B N1B H3B . . 112(3) ?
H2B N1B H3B . . 108(3) ?
N1B C1B C5B . . 109.8(2) ?
N1B C1B C2B . . 110.2(2) ?
C5B C1B C2B . . 108.0(2) ?
N1B C1B H11B . . 109.6 ?
C5B C1B H11B . . 109.6 ?
C2B C1B H11B . . 109.6 ?
C3B C2B C1B . . 116.5(3) ?
C3B C2B H21B . . 108.2 ?
C1B C2B H21B . . 108.2 ?
C3B C2B H22B . . 108.2 ?
C1B C2B H22B . . 108.2 ?
H21B C2B H22B . . 107.3 ?
C2B C3B C4B . . 110.8(3) ?
C2B C3B H31B . . 109.5 ?
C4B C3B H31B . . 109.5 ?
C2B C3B H32B . . 109.5 ?
C4B C3B H32B . . 109.5 ?
H31B C3B H32B . . 108.1 ?
C3B C4B H41B . . 109.5 ?
C3B C4B H42B . . 109.5 ?
H41B C4B H42B . . 109.5 ?
C3B C4B H43B . . 109.5 ?
H41B C4B H43B . . 109.5 ?
H42B C4B H43B . . 109.5 ?
O1B C5B O2B . . 125.8(3) ?
O1B C5B C1B . . 117.0(2) ?
O2B C5B C1B . . 117.0(3) ?

loop_
_geom_bond_atom_site_label_1
_geom_bond_atom_site_label_2
_geom_bond_site_symmetry_2
_geom_bond_distance
_geom_bond_publ_flag
O1A C9A . 1.235(3) ?
O2A C9A . 1.254(3) ?
N1A C1A . 1.488(3) ?
N1A H1A . 0.92(2) ?
N1A H2A . 0.93(2) ?
N1A H3A . 0.90(2) ?
C1A C9A . 1.526(4) ?
C1A C2A . 1.528(4) ?
C1A H11A . 0.9800 ?
C2A C3A . 1.503(4) ?
C2A H21A . 0.9700 ?
C2A H22A . 0.9700 ?
C3A C8A . 1.374(5) ?
C3A C4A . 1.376(4) ?
C4A C5A . 1.380(5) ?
C4A H41A . 0.9300 ?
C5A C6A . 1.354(6) ?
C5A H51A . 0.9300 ?
C6A C7A . 1.362(6) ?
C6A H61A . 0.9300 ?
C7A C8A . 1.376(5) ?
C7A H71A . 0.9300 ?
C8A H81A . 0.9300 ?
O1B C5B . 1.241(3) ?
O2B C5B . 1.252(3) ?
N1B C1B . 1.486(3) ?
N1B H1B . 0.91(2) ?
N1B H2B . 0.91(2) ?
N1B H3B . 0.95(2) ?
C1B C5B . 1.516(4) ?
C1B C2B . 1.536(4) ?
C1B H11B . 0.9800 ?
C2B C3B . 1.512(4) ?
C2B H21B . 0.9700 ?
C2B H22B . 0.9700 ?
C3B C4B . 1.515(4) ?
C3B H31B . 0.9700 ?
C3B H32B . 0.9700 ?
C4B H41B . 0.9600 ?
C4B H42B . 0.9600 ?
C4B H43B . 0.9600 ?

loop_
_geom_hbond_atom_site_label_D
_geom_hbond_atom_site_label_H
_geom_hbond_atom_site_label_A
_geom_hbond_site_symmetry_A
_geom_hbond_distance_DH
_geom_hbond_distance_HA
_geom_hbond_distance_DA
_geom_hbond_angle_DHA
N1A H1A O2B . 0.92(2) 1.95(3) 2.830(3) 162(3)
N1A H3A O2B 1_455 0.90(2) 1.97(3) 2.871(3) 173(3)
N1A H2A O1A 4 0.93(2) 1.85(2) 2.780(3) 173(3)
N1B H1B O2A 1_565 0.91(2) 1.94(3) 2.809(3) 159(3)
N1B H3B O1B 4_465 0.95(2) 1.80(2) 2.743(3) 171(3)
N1B H2B O2A 1_665 0.91(2) 1.94(3) 2.835(3) 168(3)

loop_
_geom_torsion_atom_site_label_1
_geom_torsion_atom_site_label_2
_geom_torsion_atom_site_label_3
_geom_torsion_atom_site_label_4
_geom_torsion_site_symmetry_1
_geom_torsion_site_symmetry_2
_geom_torsion_site_symmetry_3
_geom_torsion_site_symmetry_4
_geom_torsion
_geom_torsion_publ_flag
N1A C1A C2A C3A . . . . -67.5(3) ?
C9A C1A C2A C3A . . . . 172.5(2) ?
C1A C2A C3A C8A . . . . -88.5(4) ?
C1A C2A C3A C4A . . . . 93.2(4) ?
C8A C3A C4A C5A . . . . -1.2(6) ?
C2A C3A C4A C5A . . . . 177.2(3) ?
C3A C4A C5A C6A . . . . 0.6(6) ?
C4A C5A C6A C7A . . . . 0.4(7) ?
C5A C6A C7A C8A . . . . -0.7(7) ?
C4A C3A C8A C7A . . . . 0.9(6) ?
C2A C3A C8A C7A . . . . -177.5(4) ?
C6A C7A C8A C3A . . . . 0.0(7) ?
N1A C1A C9A O1A . . . . -31.8(3) ?
C2A C1A C9A O1A . . . . 89.4(3) ?
N1A C1A C9A O2A . . . . 152.8(2) ?
C2A C1A C9A O2A . . . . -86.0(3) ?
N1B C1B C2B C3B . . . . 57.9(3) ?
C5B C1B C2B C3B . . . . 177.8(3) ?
C1B C2B C3B C4B . . . . 176.9(3) ?
N1B C1B C5B O1B . . . . 32.0(3) ?
C2B C1B C5B O1B . . . . -88.1(3) ?
N1B C1B C5B O2B . . . . -152.6(2) ?
C2B C1B C5B O2B . . . . 87.2(3) ?

loop_
_cod_related_entry_id
_cod_related_entry_database
_cod_related_entry_code
1 ChemSpider 30654160
